data_4109555
loop_
_publ_author_name
'Shuangyi Wan'
'Hakan Gunaydin'
'K. N. Houk'
'Paul E. Floreancig'

_publ_section_title
;
 An Experimental and Computational Approach to Defining
 Structure/Reactivity Relationships for Intramolecular Addition Reactions
 to Bicyclic Epoxonium Ions
;
_journal_name_full 'Journal of the American Chemical Society'
_journal_page_first 7915
_journal_page_last 7923
_journal_paper_doi 10.1021/ja0709674
_journal_volume 129
_journal_year 2007
_chemical_absolute_configuration syn
_chemical_formula_sum 'C14 H20 O6'
_chemical_formula_weight 284.30
_chemical_name_systematic
; 
 ? 
;
_space_group_IT_number 19
_symmetry_cell_setting orthorhombic
_symmetry_space_group_name_Hall 'P 2ac 2ab'
_symmetry_space_group_name_H-M 'P 21 21 21'
_atom_sites_solution_hydrogens geom
_atom_sites_solution_primary direct
_atom_sites_solution_secondary difmap
_audit_creation_method SHELXL-97
_cell_angle_alpha 90.00
_cell_angle_beta 90.00
_cell_angle_gamma 90.00
_cell_formula_units_Z 4
_cell_length_a 8.4200(5)
_cell_length_b 10.9803(7)
_cell_length_c 15.4279(9)
_cell_measurement_temperature 295(2)
_cell_volume 1426.37(15)
_computing_structure_refinement 'SHELXL-97 (Sheldrick, 1997)'
_computing_structure_solution 'SHELXS-97 (Sheldrick, 1990)'
_diffrn_ambient_temperature 295(2)
_diffrn_measured_fraction_theta_full 0.990
_diffrn_measured_fraction_theta_max 0.990
_diffrn_measurement_device_type 'Bruker Smart Apex'
_diffrn_radiation_monochromator graphite
_diffrn_radiation_source 'fine-focus sealed tube'
_diffrn_radiation_type MoK\a
_diffrn_radiation_wavelength 0.71073
_diffrn_reflns_av_R_equivalents 0.0244
_diffrn_reflns_av_sigmaI/netI 0.0163
_diffrn_reflns_limit_h_max 12
_diffrn_reflns_limit_h_min -12
_diffrn_reflns_limit_k_max 16
_diffrn_reflns_limit_k_min -16
_diffrn_reflns_limit_l_max 23
_diffrn_reflns_limit_l_min -23
_diffrn_reflns_number 18941
_diffrn_reflns_theta_full 32.50
_diffrn_reflns_theta_max 32.50
_diffrn_reflns_theta_min 2.28
_exptl_absorpt_coefficient_mu 0.103
_exptl_absorpt_correction_T_max 0.9766
_exptl_absorpt_correction_T_min 0.9647
_exptl_absorpt_correction_type multi-scan
_exptl_absorpt_process_details 'Bruker SADABS'
_exptl_crystal_colour colorless
_exptl_crystal_density_diffrn 1.324
_exptl_crystal_description Block
_exptl_crystal_F_000 608
_exptl_crystal_size_max 0.35
_exptl_crystal_size_mid 0.31
_exptl_crystal_size_min 0.23
_refine_diff_density_max 0.369
_refine_diff_density_min -0.215
_refine_diff_density_rms 0.059
_refine_ls_abs_structure_details 'Flack H D (1983), Acta Cryst. A39, 876-881'
_refine_ls_abs_structure_Flack 0(10)
_refine_ls_extinction_method none
_refine_ls_goodness_of_fit_ref 1.311
_refine_ls_hydrogen_treatment mixed
_refine_ls_matrix_type full
_refine_ls_number_parameters 261
_refine_ls_number_reflns 2898
_refine_ls_number_restraints 0
_refine_ls_restrained_S_all 1.311
_refine_ls_R_factor_all 0.0645
_refine_ls_R_factor_gt 0.0580
_refine_ls_shift/su_max 0.002
_refine_ls_shift/su_mean 0.000
_refine_ls_structure_factor_coef Fsqd
_refine_ls_weighting_details 'calc w=1/[\s^2^(Fo^2^)+(0.0780P)^2^+0.0000P] where P=(Fo^2^+2Fc^2^)/3'
_refine_ls_weighting_scheme calc
_refine_ls_wR_factor_gt 0.1366
_refine_ls_wR_factor_ref 0.1409
_reflns_number_gt 2566
_reflns_number_total 2898
_reflns_threshold_expression >2sigma(I)
_cod_data_source_file ja0709674si20070220_111850.cif
_cod_data_source_block flor805s
_cod_database_code 4109555

loop_
_symmetry_equiv_pos_as_xyz
'x, y, z'
'-x+1/2, -y, z+1/2'
'-x, y+1/2, -z+1/2'
'x+1/2, -y+1/2, -z'

loop_
_atom_site_label
_atom_site_type_symbol
_atom_site_fract_x
_atom_site_fract_y
_atom_site_fract_z
_atom_site_U_iso_or_equiv
_atom_site_adp_type
_atom_site_occupancy
_atom_site_symmetry_multiplicity
_atom_site_calc_flag
O1 O 0.25410(19) 0.60662(12) 0.03178(10) 0.0461(3) Uani 1 1 d
C1 C 0.5132(3) 0.39674(16) 0.02037(15) 0.0470(4) Uani 1 1 d
H1B H 0.487(4) 0.341(3) 0.074(2) 0.061(8) Uiso 1 1 d
H1A H 0.615(4) 0.375(3) -0.005(2) 0.057(8) Uiso 1 1 d
O2 O 0.6970(2) 0.76904(18) 0.26845(11) 0.0555(4) Uani 1 1 d
C2 C 0.3827(4) 0.36686(19) -0.04410(17) 0.0566(6) Uani 1 1 d
H2A H 0.405(4) 0.410(3) -0.1052(19) 0.056(7) Uiso 1 1 d
H2B H 0.389(5) 0.279(4) -0.060(3) 0.094(12) Uiso 1 1 d
O3 O 0.9395(2) 0.73284(18) 0.20459(12) 0.0617(5) Uani 1 1 d
C3 C 0.2139(3) 0.39451(19) -0.01238(17) 0.0530(5) Uani 1 1 d
H3A H 0.189(4) 0.370(3) 0.047(2) 0.059(8) Uiso 1 1 d
H3B H 0.134(4) 0.360(3) -0.046(2) 0.067(9) Uiso 1 1 d
O4 O 0.65062(16) 0.52177(12) 0.11426(9) 0.0385(3) Uani 1 1 d
C4 C 0.1753(3) 0.5280(2) -0.01806(15) 0.0497(5) Uani 1 1 d
C5 C 0.3698(2) 0.56892(15) 0.09668(11) 0.0350(3) Uani 1 1 d
H5 H 0.328(3) 0.498(2) 0.1312(16) 0.042(6) Uiso 1 1 d
O5 O 0.0784(3) 0.5685(2) -0.06691(17) 0.0857(8) Uani 1 1 d
C6 C 0.3764(2) 0.67884(19) 0.15767(13) 0.0415(4) Uani 1 1 d
H6A H 0.424(3) 0.750(2) 0.1289(14) 0.035(5) Uiso 1 1 d
H6B H 0.268(4) 0.693(3) 0.170(2) 0.064(8) Uiso 1 1 d
O6 O 0.8972(3) 0.8938(3) 0.2841(2) 0.1083(11) Uani 1 1 d
C7 C 0.4595(2) 0.6529(3) 0.24367(13) 0.0496(5) Uani 1 1 d
H7B H 0.423(4) 0.580(3) 0.262(2) 0.064(9) Uiso 1 1 d
H7A H 0.424(5) 0.701(4) 0.286(3) 0.079(10) Uiso 1 1 d
C8 C 0.6409(2) 0.6473(2) 0.24164(11) 0.0411(4) Uani 1 1 d
C9 C 0.8468(3) 0.8016(3) 0.25316(16) 0.0623(6) Uani 1 1 d
C10 C 0.8820(2) 0.6326(2) 0.15211(16) 0.0470(4) Uani 1 1 d
H10A H 0.912(4) 0.648(3) 0.103(2) 0.055(7) Uiso 1 1 d
H10B H 0.926(5) 0.557(3) 0.176(2) 0.074(9) Uiso 1 1 d
C11 C 0.7035(2) 0.63264(15) 0.15039(11) 0.0336(3) Uani 1 1 d
H11 H 0.672(3) 0.702(2) 0.1224(14) 0.033(5) Uiso 1 1 d
C12 C 0.5248(2) 0.52990(14) 0.05086(11) 0.0332(3) Uani 1 1 d
C13 C 0.7040(4) 0.5524(4) 0.30485(19) 0.0734(9) Uani 1 1 d
H13A H 0.820(5) 0.570(3) 0.313(2) 0.069(9) Uiso 1 1 d
H13C H 0.677(5) 0.463(4) 0.278(3) 0.090(12) Uiso 1 1 d
H13B H 0.658(4) 0.563(3) 0.360(2) 0.063(9) Uiso 1 1 d
C14 C 0.5726(3) 0.61341(19) -0.02337(12) 0.0464(4) Uani 1 1 d
H14A H 0.559(3) 0.688(3) -0.0068(17) 0.047(7) Uiso 1 1 d
H14B H 0.504(4) 0.598(3) -0.0732(19) 0.052(7) Uiso 1 1 d
H14C H 0.675(5) 0.597(3) -0.042(2) 0.068(9) Uiso 1 1 d

loop_
_atom_site_aniso_label
_atom_site_aniso_U_11
_atom_site_aniso_U_22
_atom_site_aniso_U_33
_atom_site_aniso_U_23
_atom_site_aniso_U_13
_atom_site_aniso_U_12
O1 0.0475(7) 0.0353(6) 0.0555(7) -0.0086(6) -0.0211(6) 0.0070(5)
C1 0.0579(11) 0.0268(7) 0.0564(11) -0.0062(7) -0.0021(9) 0.0075(7)
O2 0.0442(7) 0.0752(10) 0.0470(7) -0.0199(7) 0.0050(6) -0.0131(8)
C2 0.0743(15) 0.0329(8) 0.0625(12) -0.0153(9) -0.0077(12) 0.0016(10)
O3 0.0368(7) 0.0798(12) 0.0686(10) -0.0145(9) 0.0063(7) -0.0163(8)
C3 0.0632(13) 0.0340(8) 0.0618(12) -0.0025(8) -0.0157(11) -0.0111(9)
O4 0.0374(6) 0.0315(5) 0.0466(6) 0.0036(5) -0.0049(5) 0.0047(5)
C4 0.0521(11) 0.0424(9) 0.0546(11) -0.0073(8) -0.0169(9) -0.0010(8)
C5 0.0343(7) 0.0338(7) 0.0370(7) -0.0028(6) -0.0058(6) 0.0027(6)
O5 0.0977(16) 0.0602(11) 0.0991(15) -0.0158(10) -0.0659(14) 0.0109(11)
C6 0.0317(7) 0.0488(9) 0.0441(8) -0.0161(8) -0.0025(7) 0.0037(7)
O6 0.0778(15) 0.116(2) 0.131(2) -0.0684(18) 0.0268(16) -0.0457(15)
C7 0.0339(8) 0.0804(16) 0.0345(8) -0.0085(9) 0.0058(7) -0.0100(9)
C8 0.0337(7) 0.0589(10) 0.0307(7) 0.0042(7) 0.0000(6) -0.0093(7)
C9 0.0491(11) 0.0803(16) 0.0576(12) -0.0178(12) 0.0073(10) -0.0196(12)
C10 0.0334(8) 0.0522(10) 0.0556(11) 0.0008(9) 0.0060(8) 0.0006(8)
C11 0.0320(7) 0.0350(7) 0.0339(7) 0.0031(6) 0.0027(6) 0.0010(6)
C12 0.0411(8) 0.0262(6) 0.0323(7) 0.0007(5) -0.0010(6) 0.0042(6)
C13 0.0602(15) 0.110(2) 0.0497(12) 0.0391(15) -0.0090(11) -0.0127(16)
C14 0.0667(13) 0.0389(9) 0.0336(8) 0.0024(7) 0.0051(9) -0.0043(9)

loop_
_atom_type_symbol
_atom_type_description
_atom_type_scat_dispersion_real
_atom_type_scat_dispersion_imag
_atom_type_scat_source
C C 0.0033 0.0000 'International Tables Vol C Tables 4.2.6.8 and 6.1.1.4'
H H 0.0000 0.0000 'International Tables Vol C Tables 4.2.6.8 and 6.1.1.4'
O O 0.0106 0.0000 'International Tables Vol C Tables 4.2.6.8 and 6.1.1.4'

loop_
_geom_angle_atom_site_label_1
_geom_angle_atom_site_label_2
_geom_angle_atom_site_label_3
_geom_angle
C4 O1 C5 123.04(16)
C2 C1 C12 116.85(17)
C2 C1 H1B 103.9(18)
C12 C1 H1B 108.6(17)
C2 C1 H1A 109.1(18)
C12 C1 H1A 107.4(18)
H1B C1 H1A 111(3)
C9 O2 C8 119.75(19)
C1 C2 C3 114.77(19)
C1 C2 H2A 110.7(17)
C3 C2 H2A 111.0(17)
C1 C2 H2B 109(2)
C3 C2 H2B 109(3)
H2A C2 H2B 102(3)
C9 O3 C10 123.65(18)
C4 C3 C2 112.0(2)
C4 C3 H3A 106.1(19)
C2 C3 H3A 116(2)
C4 C3 H3B 102(2)
C2 C3 H3B 114(2)
H3A C3 H3B 105(3)
C11 O4 C12 116.44(12)
O5 C4 O1 117.5(2)
O5 C4 C3 123.1(2)
O1 C4 C3 119.33(19)
O1 C5 C6 102.86(13)
O1 C5 C12 109.22(14)
C6 C5 C12 117.97(14)
O1 C5 H5 110.5(14)
C6 C5 H5 107.3(14)
C12 C5 H5 108.8(14)
C7 C6 C5 113.78(18)
C7 C6 H6A 110.7(14)
C5 C6 H6A 111.4(13)
C7 C6 H6B 107(2)
C5 C6 H6B 103(2)
H6A C6 H6B 111(2)
C6 C7 C8 116.58(16)
C6 C7 H7B 107(2)
C8 C7 H7B 108(2)
C6 C7 H7A 112(3)
C8 C7 H7A 112(3)
H7B C7 H7A 101(3)
O2 C8 C11 104.26(14)
O2 C8 C13 109.2(2)
C11 C8 C13 113.7(2)
O2 C8 C7 106.12(19)
C11 C8 C7 111.79(15)
C13 C8 C7 111.23(19)
O6 C9 O3 120.1(2)
O6 C9 O2 119.5(3)
O3 C9 O2 120.4(2)
O3 C10 C11 110.12(17)
O3 C10 H10A 105(2)
C11 C10 H10A 107(2)
O3 C10 H10B 108(2)
C11 C10 H10B 112(2)
H10A C10 H10B 115(3)
O4 C11 C10 108.79(15)
O4 C11 C8 110.50(14)
C10 C11 C8 109.37(16)
O4 C11 H11 116.1(14)
C10 C11 H11 107.2(15)
C8 C11 H11 104.6(14)
O4 C12 C14 110.69(16)
O4 C12 C1 101.24(13)
C14 C12 C1 111.06(16)
O4 C12 C5 109.07(13)
C14 C12 C5 113.61(16)
C1 C12 C5 110.46(16)
C8 C13 H13A 107(2)
C8 C13 H13C 108(2)
H13A C13 H13C 115(3)
C8 C13 H13B 111(2)
H13A C13 H13B 105(3)
H13C C13 H13B 112(3)
C12 C14 H14A 108.1(18)
C12 C14 H14B 109.3(17)
H14A C14 H14B 109(2)
C12 C14 H14C 112(2)
H14A C14 H14C 113(3)
H14B C14 H14C 106(3)

loop_
_geom_bond_atom_site_label_1
_geom_bond_atom_site_label_2
_geom_bond_distance
O1 C4 1.333(2)
O1 C5 1.457(2)
C1 C2 1.518(3)
C1 C12 1.539(2)
C1 H1B 1.05(3)
C1 H1A 0.97(3)
O2 C9 1.333(3)
O2 C8 1.476(3)
C2 C3 1.534(4)
C2 H2A 1.07(3)
C2 H2B 0.99(5)
O3 C9 1.320(3)
O3 C10 1.449(3)
C3 C4 1.504(3)
C3 H3A 0.98(3)
C3 H3B 0.93(4)
O4 C11 1.411(2)
O4 C12 1.444(2)
C4 O5 1.196(3)
C5 C6 1.531(2)
C5 C12 1.545(2)
C5 H5 1.01(3)
C6 C7 1.527(3)
C6 H6A 0.99(2)
C6 H6B 0.94(4)
O6 C9 1.197(4)
C7 C8 1.529(3)
C7 H7B 0.90(3)
C7 H7A 0.89(4)
C8 C11 1.512(2)
C8 C13 1.523(3)
C10 C11 1.503(3)
C10 H10A 0.82(3)
C10 H10B 0.98(4)
C11 H11 0.91(3)
C12 C14 1.521(2)
C13 H13A 1.00(4)
C13 H13C 1.09(4)
C13 H13B 0.95(3)
C14 H14A 0.86(3)
C14 H14B 0.98(3)
C14 H14C 0.93(4)
